data_7104159
loop_
_publ_author_name
'Bella, Marco'
'Schietroma, Daniele M Scarpino'
'Cusella, Pier Paolo'
'Gasperi, Tecla'
'Visca, Valerio'

_publ_section_title
;
 Synergic asymmetric organocatalysis (SAOc) of Cinchona alkaloids and
 secondary amines in the synthesis of bicyclo[2.2.2]octan-2-ones.
;
_journal_issue 5
_journal_name_full 'Chemical communications (Cambridge, England)'
_journal_page_first 597
_journal_page_last 599
_journal_paper_doi 10.1039/b816550e
_journal_volume 34
_journal_year 2009
_chemical_absolute_configuration ad
_chemical_compound_source 'synthesis as described'
_chemical_formula_moiety 'C14 H15 Cl1 O2'
_chemical_formula_sum 'C14 H15 Cl O2'
_chemical_formula_weight 250.71
_chemical_name_systematic
;
?
;
_space_group_IT_number 4
_symmetry_cell_setting monoclinic
_symmetry_Int_Tables_number 4
_symmetry_space_group_name_Hall 'P 2yb'
_symmetry_space_group_name_H-M 'P 1 21 1'
_atom_sites_solution_hydrogens geom
_atom_sites_solution_primary direct
_atom_sites_solution_secondary difmap
_audit_creation_date 2008-09-02T09:30:47-00:00
_audit_creation_method 'WinGX routine CIF_UPDATE'
_cell_angle_alpha 90
_cell_angle_beta 97.292(2)
_cell_angle_gamma 90
_cell_formula_units_Z 2
_cell_length_a 6.5376(3)
_cell_length_b 6.4529(3)
_cell_length_c 14.5419(5)
_cell_measurement_reflns_used 5117
_cell_measurement_temperature 100(2)
_cell_measurement_theta_max 28.16
_cell_measurement_theta_min 3.14
_cell_measurement_wavelength 0.71073
_cell_volume 608.51(4)
_computing_cell_refinement 'Saint+ v7.53A(Bruker-Nonius, 2007)'
_computing_data_collection 'Apex2 (Bruker-Nonius, 2007)'
_computing_data_reduction 'Saint+ v7.53A(Bruker-Nonius, 2007)'
_computing_molecular_graphics 'Ortep-3 for Windows (Farrugia, 1997)'
_computing_publication_material 'WinGX publication routines (Farrugia, 1999)'
_computing_structure_refinement 'SHELXL-97 (Sheldrick, 1997)'
_computing_structure_solution 'SHELXS-97 (Sheldrick, 1997)'
_diffrn_ambient_temperature 100(2)
_diffrn_detector_area_resol_mean 12.00
_diffrn_detector_type 'APEX2 charged-coupled device'
_diffrn_measured_fraction_theta_full 0.965
_diffrn_measured_fraction_theta_max 0.815
_diffrn_measurement_device_type 'Bruker X8 APEX-II diffractometer'
_diffrn_measurement_method
;
Narrow slices collected using \f- and \w-scans
;
_diffrn_radiation_monochromator graphite
_diffrn_radiation_probe x-ray
_diffrn_radiation_type MoK\a
_diffrn_radiation_wavelength 0.71073
_diffrn_reflns_av_R_equivalents 0.0278
_diffrn_reflns_av_unetI/netI 0.0273
_diffrn_reflns_limit_h_max 8
_diffrn_reflns_limit_h_min -7
_diffrn_reflns_limit_k_max 8
_diffrn_reflns_limit_k_min -6
_diffrn_reflns_limit_l_max 17
_diffrn_reflns_limit_l_min -18
_diffrn_reflns_number 8211
_diffrn_reflns_theta_full 25.00
_diffrn_reflns_theta_max 28.26
_diffrn_reflns_theta_min 2.82
_diffrn_source 'fine-focus sealed tube'
_diffrn_standards_number 0
_exptl_absorpt_coefficient_mu 0.3
_exptl_absorpt_correction_T_max 0.940
_exptl_absorpt_correction_T_min 0.852
_exptl_absorpt_correction_type multi-scan
_exptl_absorpt_process_details
;
SADABS (Sheldrick, 2004)
;
_exptl_crystal_colour colourless
_exptl_crystal_density_diffrn 1.368
_exptl_crystal_density_method 'not measured'
_exptl_crystal_description block
_exptl_crystal_F_000 264
_exptl_crystal_size_max 0.25
_exptl_crystal_size_mid 0.2
_exptl_crystal_size_min 0.15
_refine_diff_density_max 0.481
_refine_diff_density_min -0.215
_refine_diff_density_rms 0.052
_refine_ls_abs_structure_details 'Flack H D (1983), Acta Cryst. A39, 876-881'
_refine_ls_abs_structure_Flack 0.06(6)
_refine_ls_extinction_method none
_refine_ls_goodness_of_fit_ref 1.061
_refine_ls_hydrogen_treatment constr
_refine_ls_matrix_type full
_refine_ls_number_parameters 155
_refine_ls_number_reflns 2223
_refine_ls_number_restraints 1
_refine_ls_restrained_S_all 1.06
_refine_ls_R_factor_all 0.0374
_refine_ls_R_factor_gt 0.0344
_refine_ls_shift/su_max 0
_refine_ls_shift/su_mean 0
_refine_ls_structure_factor_coef Fsqd
_refine_ls_weighting_details 'calc w=1/[\s^2^(Fo^2^)+(0.0535P)^2^+0.1395P] where P=(Fo^2^+2Fc^2^)/3'
_refine_ls_weighting_scheme calc
_refine_ls_wR_factor_gt 0.0852
_refine_ls_wR_factor_ref 0.0866
_reflns_number_gt 2110
_reflns_number_total 2223
_reflns_threshold_expression >2\s(I)
_cod_data_source_file b816550e.txt
_cod_data_source_block 08jo0024_0m
_cod_original_formula_sum 'C14 H15 Cl1 O2'
_cod_database_code 7104159

loop_
_symmetry_equiv_pos_as_xyz
'x, y, z'
'-x, y+1/2, -z'

loop_
_atom_site_label
_atom_site_type_symbol
_atom_site_fract_x
_atom_site_fract_y
_atom_site_fract_z
_atom_site_U_iso_or_equiv
_atom_site_adp_type
_atom_site_occupancy
_atom_site_symmetry_multiplicity
_atom_site_calc_flag
_atom_site_refinement_flags
_atom_site_disorder_assembly
_atom_site_disorder_group
C1 C 0.2789(3) 0.8642(4) -0.07072(14) 0.0224(5) Uani 1 1 d . . .
C2 C 0.3703(3) 0.8703(3) -0.15211(14) 0.0213(5) Uani 1 1 d . . .
H2 H 0.4994 0.9368 -0.1537 0.026 Uiso 1 1 calc R . .
C3 C 0.2686(3) 0.7774(3) -0.23065(13) 0.0163(4) Uani 1 1 d . . .
H3 H 0.3287 0.7821 -0.2867 0.02 Uiso 1 1 calc R . .
C4 C 0.0809(3) 0.6775(3) -0.22963(13) 0.0154(4) Uani 1 1 d . . .
C5 C -0.0084(3) 0.6812(3) -0.14736(13) 0.0186(5) Uani 1 1 d . . .
H5 H -0.1391 0.618 -0.1458 0.022 Uiso 1 1 calc R . .
C6 C 0.0897(3) 0.7752(4) -0.06780(14) 0.0216(5) Uani 1 1 d . . .
H6 H 0.0267 0.7777 -0.0124 0.026 Uiso 1 1 calc R . .
C7 C -0.0158(3) 0.5646(3) -0.31553(13) 0.0158(4) Uani 1 1 d . . .
H7 H 0.0547 0.6163 -0.3682 0.019 Uiso 1 1 calc R . .
C8 C 0.0209(3) 0.3265(3) -0.30996(13) 0.0171(4) Uani 1 1 d . . .
H8 H 0.1679 0.2972 -0.2853 0.021 Uiso 1 1 calc R . .
C9 C -0.0266(3) 0.2419(4) -0.40879(14) 0.0214(5) Uani 1 1 d . . .
H9A H 0.0736 0.2978 -0.448 0.026 Uiso 1 1 calc R . .
H9B H -0.0151 0.0889 -0.4082 0.026 Uiso 1 1 calc R . .
C10 C -0.2416(3) 0.3051(3) -0.44751(13) 0.0168(4) Uani 1 1 d . . .
C11 C -0.3588(3) 0.4030(3) -0.37600(13) 0.0184(5) Uani 1 1 d . . .
H11 H -0.5048 0.4312 -0.4025 0.022 Uiso 1 1 calc R . .
C12 C -0.3502(3) 0.2559(4) -0.29207(14) 0.0211(5) Uani 1 1 d . . .
H12A H -0.4138 0.1214 -0.312 0.025 Uiso 1 1 calc R . .
H12B H -0.4294 0.3164 -0.2449 0.025 Uiso 1 1 calc R . .
C13 C -0.1224(3) 0.2214(3) -0.24914(14) 0.0210(5) Uani 1 1 d . . .
H13A H -0.1001 0.2803 -0.1858 0.025 Uiso 1 1 calc R . .
H13B H -0.0922 0.0711 -0.2449 0.025 Uiso 1 1 calc R . .
C14 C -0.2486(3) 0.6049(3) -0.34225(13) 0.0164(4) Uani 1 1 d . . .
H14 H -0.3079 0.6554 -0.2863 0.02 Uiso 1 1 calc R . .
O2 O -0.2689(2) 0.7642(2) -0.41068(10) 0.0226(4) Uani 1 1 d . . .
H2A H -0.3941 0.7806 -0.4307 0.034 Uiso 1 1 calc R . .
O1 O -0.3124(2) 0.2791(3) -0.52813(9) 0.0266(4) Uani 1 1 d . . .
Cl1 Cl 0.41436(9) 0.96580(10) 0.03024(4) 0.03688(19) Uani 1 1 d . . .

loop_
_atom_site_aniso_label
_atom_site_aniso_U_11
_atom_site_aniso_U_22
_atom_site_aniso_U_33
_atom_site_aniso_U_23
_atom_site_aniso_U_13
_atom_site_aniso_U_12
C1 0.0219(12) 0.0258(12) 0.0186(9) -0.0065(9) -0.0010(8) -0.0017(10)
C2 0.0167(11) 0.0218(12) 0.0253(10) -0.0013(9) 0.0024(8) -0.0038(9)
C3 0.0153(10) 0.0187(11) 0.0150(9) 0.0014(8) 0.0027(7) 0.0015(9)
C4 0.0145(10) 0.0159(11) 0.0151(9) 0.0025(7) -0.0008(7) 0.0028(8)
C5 0.0153(11) 0.0214(12) 0.0195(10) -0.0009(8) 0.0032(8) -0.0033(9)
C6 0.0196(11) 0.0293(13) 0.0165(9) -0.0033(8) 0.0049(8) 0.0011(10)
C7 0.0111(10) 0.0196(12) 0.0168(10) -0.0001(8) 0.0020(7) -0.0001(8)
C8 0.0128(10) 0.0191(11) 0.0183(10) -0.0019(8) -0.0030(7) 0.0030(8)
C9 0.0148(11) 0.0257(12) 0.0236(10) -0.0063(9) 0.0022(8) 0.0009(9)
C10 0.0149(10) 0.0153(11) 0.0202(10) -0.0035(8) 0.0021(7) -0.0042(9)
C11 0.0133(11) 0.0227(12) 0.0191(9) 0.0005(8) 0.0015(7) -0.0011(8)
C12 0.0207(11) 0.0228(12) 0.0201(10) 0.0022(9) 0.0039(8) -0.0033(10)
C13 0.0257(12) 0.0161(11) 0.0200(10) 0.0018(8) -0.0015(8) 0.0028(9)
C14 0.0147(10) 0.0170(11) 0.0166(9) 0.0004(8) -0.0011(7) 0.0003(9)
O2 0.0163(8) 0.0261(9) 0.0238(7) 0.0059(6) -0.0041(6) 0.0015(7)
O1 0.0189(8) 0.0450(10) 0.0151(7) -0.0069(6) -0.0011(5) -0.0040(7)
Cl1 0.0296(3) 0.0550(4) 0.0258(3) -0.0202(3) 0.0025(2) -0.0105(3)

loop_
_atom_type_symbol
_atom_type_description
_atom_type_scat_dispersion_real
_atom_type_scat_dispersion_imag
_atom_type_scat_source
C C 0.0033 0.0016 'International Tables Vol C Tables 4.2.6.8 and 6.1.1.4'
H H 0 0 'International Tables Vol C Tables 4.2.6.8 and 6.1.1.4'
O O 0.0106 0.006 'International Tables Vol C Tables 4.2.6.8 and 6.1.1.4'
Cl Cl 0.1484 0.1585 'International Tables Vol C Tables 4.2.6.8 and 6.1.1.4'

loop_
_geom_angle_atom_site_label_1
_geom_angle_atom_site_label_2
_geom_angle_atom_site_label_3
_geom_angle
_geom_angle_site_symmetry_1
_geom_angle_site_symmetry_3
_geom_angle_publ_flag
C6 C1 C2 121.67(19) . . ?
C6 C1 Cl1 119.72(16) . . ?
C2 C1 Cl1 118.58(17) . . ?
C3 C2 C1 118.5(2) . . ?
C3 C2 H2 120.8 . . ?
C1 C2 H2 120.8 . . ?
C2 C3 C4 121.71(18) . . ?
C2 C3 H3 119.1 . . ?
C4 C3 H3 119.1 . . ?
C3 C4 C5 117.86(18) . . ?
C3 C4 C7 119.48(17) . . ?
C5 C4 C7 122.64(18) . . ?
C6 C5 C4 121.49(19) . . ?
C6 C5 H5 119.3 . . ?
C4 C5 H5 119.3 . . ?
C1 C6 C5 118.73(18) . . ?
C1 C6 H6 120.6 . . ?
C5 C6 H6 120.6 . . ?
C4 C7 C14 114.94(17) . . ?
C4 C7 C8 112.76(17) . . ?
C14 C7 C8 108.68(17) . . ?
C4 C7 H7 106.6 . . ?
C14 C7 H7 106.6 . . ?
C8 C7 H7 106.6 . . ?
C13 C8 C9 108.57(17) . . ?
C13 C8 C7 111.52(18) . . ?
C9 C8 C7 106.96(17) . . ?
C13 C8 H8 109.9 . . ?
C9 C8 H8 109.9 . . ?
C7 C8 H8 109.9 . . ?
C10 C9 C8 108.87(17) . . ?
C10 C9 H9A 109.9 . . ?
C8 C9 H9A 109.9 . . ?
C10 C9 H9B 109.9 . . ?
C8 C9 H9B 109.9 . . ?
H9A C9 H9B 108.3 . . ?
O1 C10 C9 123.20(19) . . ?
O1 C10 C11 123.9(2) . . ?
C9 C10 C11 112.88(17) . . ?
C10 C11 C14 108.44(17) . . ?
C10 C11 C12 108.54(18) . . ?
C14 C11 C12 107.47(16) . . ?
C10 C11 H11 110.8 . . ?
C14 C11 H11 110.8 . . ?
C12 C11 H11 110.8 . . ?
C11 C12 C13 110.03(17) . . ?
C11 C12 H12A 109.7 . . ?
C13 C12 H12A 109.7 . . ?
C11 C12 H12B 109.7 . . ?
C13 C12 H12B 109.7 . . ?
H12A C12 H12B 108.2 . . ?
C8 C13 C12 109.31(15) . . ?
C8 C13 H13A 109.8 . . ?
C12 C13 H13A 109.8 . . ?
C8 C13 H13B 109.8 . . ?
C12 C13 H13B 109.8 . . ?
H13A C13 H13B 108.3 . . ?
O2 C14 C11 112.94(15) . . ?
O2 C14 C7 107.39(16) . . ?
C11 C14 C7 110.14(17) . . ?
O2 C14 H14 108.8 . . ?
C11 C14 H14 108.8 . . ?
C7 C14 H14 108.8 . . ?
C14 O2 H2A 109.5 . . ?

loop_
_geom_bond_atom_site_label_1
_geom_bond_atom_site_label_2
_geom_bond_distance
_geom_bond_site_symmetry_2
_geom_bond_publ_flag
C1 C6 1.369(3) . ?
C1 C2 1.392(3) . ?
C1 Cl1 1.743(2) . ?
C2 C3 1.383(3) . ?
C2 H2 0.95 . ?
C3 C4 1.388(3) . ?
C3 H3 0.95 . ?
C4 C5 1.396(3) . ?
C4 C7 1.513(3) . ?
C5 C6 1.389(3) . ?
C5 H5 0.95 . ?
C6 H6 0.95 . ?
C7 C14 1.544(3) . ?
C7 C8 1.555(3) . ?
C7 H7 1 . ?
C8 C13 1.527(3) . ?
C8 C9 1.532(3) . ?
C8 H8 1 . ?
C9 C10 1.503(3) . ?
C9 H9A 0.99 . ?
C9 H9B 0.99 . ?
C10 O1 1.216(2) . ?
C10 C11 1.507(3) . ?
C11 C14 1.539(3) . ?
C11 C12 1.541(3) . ?
C11 H11 1 . ?
C12 C13 1.556(3) . ?
C12 H12A 0.99 . ?
C12 H12B 0.99 . ?
C13 H13A 0.99 . ?
C13 H13B 0.99 . ?
C14 O2 1.425(2) . ?
C14 H14 1 . ?
O2 H2A 0.84 . ?

loop_
_geom_torsion_atom_site_label_1
_geom_torsion_atom_site_label_2
_geom_torsion_atom_site_label_3
_geom_torsion_atom_site_label_4
_geom_torsion
_geom_torsion_site_symmetry_1
_geom_torsion_site_symmetry_2
_geom_torsion_site_symmetry_3
_geom_torsion_site_symmetry_4
_geom_torsion_publ_flag
C6 C1 C2 C3 -2.2(3) . . . . ?
Cl1 C1 C2 C3 175.79(17) . . . . ?
C1 C2 C3 C4 -0.7(3) . . . . ?
C2 C3 C4 C5 2.9(3) . . . . ?
C2 C3 C4 C7 -175.41(19) . . . . ?
C3 C4 C5 C6 -2.2(3) . . . . ?
C7 C4 C5 C6 176.0(2) . . . . ?
C2 C1 C6 C5 2.8(3) . . . . ?
Cl1 C1 C6 C5 -175.15(18) . . . . ?
C4 C5 C6 C1 -0.6(3) . . . . ?
C3 C4 C7 C14 -134.78(19) . . . . ?
C5 C4 C7 C14 47.1(3) . . . . ?
C3 C4 C7 C8 99.9(2) . . . . ?
C5 C4 C7 C8 -78.3(2) . . . . ?
C4 C7 C8 C13 77.7(2) . . . . ?
C14 C7 C8 C13 -51.0(2) . . . . ?
C4 C7 C8 C9 -163.77(17) . . . . ?
C14 C7 C8 C9 67.6(2) . . . . ?
C13 C8 C9 C10 65.0(2) . . . . ?
C7 C8 C9 C10 -55.5(2) . . . . ?
C8 C9 C10 O1 171.6(2) . . . . ?
C8 C9 C10 C11 -8.5(3) . . . . ?
O1 C10 C11 C14 -116.7(2) . . . . ?
C9 C10 C11 C14 63.5(2) . . . . ?
O1 C10 C11 C12 126.9(2) . . . . ?
C9 C10 C11 C12 -53.0(2) . . . . ?
C10 C11 C12 C13 60.6(2) . . . . ?
C14 C11 C12 C13 -56.5(2) . . . . ?
C9 C8 C13 C12 -56.0(2) . . . . ?
C7 C8 C13 C12 61.6(2) . . . . ?
C11 C12 C13 C8 -5.8(2) . . . . ?
C10 C11 C14 O2 70.5(2) . . . . ?
C12 C11 C14 O2 -172.39(16) . . . . ?
C10 C11 C14 C7 -49.6(2) . . . . ?
C12 C11 C14 C7 67.6(2) . . . . ?
C4 C7 C14 O2 96.31(19) . . . . ?
C8 C7 C14 O2 -136.27(17) . . . . ?
C4 C7 C14 C11 -140.34(17) . . . . ?
C8 C7 C14 C11 -12.9(2) . . . . ?

loop_
_cod_related_entry_id
_cod_related_entry_database
_cod_related_entry_code
1 ChemSpider 30653100
